data_1567599
loop_
_publ_author_name
'Pivovarova, Ekaterina'
'Climova, Alina'
'\'Swi\;atkowski, Marcin'
'Staszewski, Marek'
'Walczy\'nski, Krzysztof'
'Dzi\;egielewski, Marek'
'Bauer, Marta'
'Kamysz, Wojciech'
'Krze\'slak, Anna'
'J\'o\'zwiak, Pawe\/l'
'Czylkowska, Agnieszka'

_publ_section_title
;
 Synthesis and Biological Evaluation of Thiazole-Based Derivatives with
 Potential against Breast Cancer and Antimicrobial Agents
;
_journal_issue 17
_journal_name_full 'International Journal of Molecular Sciences'
_journal_page_first 9844
_journal_paper_doi 10.3390/ijms23179844
_journal_volume 23
_journal_year 2022
_chemical_formula_moiety 'C16 H20 Cl N3 S'
_chemical_formula_sum 'C16 H20 Cl N3 S'
_chemical_formula_weight 321.86
_space_group_crystal_system monoclinic
_space_group_IT_number 14
_space_group_name_Hall '-P 2ybc'
_space_group_name_H-M_alt 'P 1 21/c 1'
_atom_sites_solution_hydrogens geom
_atom_sites_solution_primary dual
_audit_creation_date 2022-07-13
_audit_creation_method
;
Olex2 1.5-ac5-023
(compiled 2022.04.12 svn.rca3783a0 for Rigaku Oxford Diffraction, GUI svn.r6498)
;
_cell_angle_alpha 90
_cell_angle_beta 109.8670(10)
_cell_angle_gamma 90
_cell_formula_units_Z 4
_cell_length_a 11.62470(10)
_cell_length_b 17.19590(10)
_cell_length_c 8.25110(10)
_cell_measurement_reflns_used 21588
_cell_measurement_temperature 100(1)
_cell_measurement_theta_max 78.6050
_cell_measurement_theta_min 4.0250
_cell_volume 1551.21(3)
_computing_cell_refinement 'CrysAlisPro 1.171.42.60a (Rigaku OD, 2022)'
_computing_data_collection 'CrysAlisPro 1.171.42.60a (Rigaku OD, 2022)'
_computing_data_reduction 'CrysAlisPro 1.171.42.60a (Rigaku OD, 2022)'
_computing_molecular_graphics 'Olex2 1.5-ac5-023 (Dolomanov et al., 2009)'
_computing_publication_material 'Olex2 1.5-ac5-023 (Dolomanov et al., 2009)'
_computing_structure_refinement 'SHELXL 2018/3 (Sheldrick, 2015)'
_computing_structure_solution 'SHELXT  (Sheldrick, 2015)'
_diffrn_ambient_environment N~2~
_diffrn_ambient_temperature 100(1)
_diffrn_detector 'Hybrid Pixel Array Detector'
_diffrn_detector_area_resol_mean 5.8140
_diffrn_detector_type 'Pilatus 300K'
_diffrn_measured_fraction_theta_full 1.000
_diffrn_measured_fraction_theta_max 0.978
_diffrn_measurement_details
;
List of Runs (angles in degrees, time in seconds):

  # Type    Start    End  Width  t~exp~   \w     \q     \k     \f   Frames
--------------------------------------------------------------------------
  1  \w    -43.00  25.00   0.50    2.00    --  -49.96  38.00 -60.00  136
  2  \w    -27.00  25.00   0.50    2.00    --  -49.96  19.00-120.00  104
  3  \w   -121.00   7.00   0.50    2.00    --  -49.96   0.00 150.00  256
  4  \w   -120.00 -41.00   0.50    2.00    --  -49.96-178.00 -30.00  158
  5  \w    -27.00  25.00   0.50    2.00    --  -49.96  19.00-180.00  104
  6  \w    -25.00  27.00   0.50    2.00    --   49.96 -19.00-120.00  104
  7  \w    -25.00  27.00   0.50    2.00    --   49.96 -19.00-150.00  104
  8  \w    -43.00 -11.00   0.50    4.00    --  -86.25  38.00 120.00   64
  9  \w    -43.00 -11.00   0.50    4.00    --  -86.25  38.00-150.00   64
 10  \w    -43.00 -11.00   0.50    4.00    --  -86.25  38.00 -90.00   64
 11  \w   -152.00 -65.00   0.50    4.00    --  -86.25 -73.00 128.42  174
 12  \w    -66.00 -15.00   0.50    4.00    --  -86.25  57.00 -60.00  102
 13  \w    -43.00 -11.00   0.50    4.00    --  -86.25  38.00  60.00   64
 14  \w    -87.00 -15.00   0.50    4.00    --  -86.25 125.00 -90.00  144
 15  \w    -43.00 -11.00   0.50    4.00    --  -86.25  38.00-120.00   64
 16  \w    -66.00 -15.00   0.50    4.00    --  -86.25  57.00 120.00  102
 17  \w    -43.00 -11.00   0.50    4.00    --  -86.25  38.00-180.00   64
 18  \w    -43.00 -11.00   0.50    4.00    --  -86.25  38.00  90.00   64
 19  \w    -43.00 -11.00   0.50    4.00    --  -86.25  38.00  30.00   64
 20  \w     39.00 107.00   0.50    4.00    --  107.75 -99.00  90.00  136
 21  \w     97.00 178.00   0.50    4.00    --  107.75  19.00 -90.00  162
 22  \w     37.00  66.00   0.50    4.00    --  107.75 -57.00   0.00   58
 23  \w     36.00 112.00   0.50    4.00    --  107.75-125.00-120.00  152
 24  \w     43.00 105.00   0.50    4.00    --  107.75 -77.00 150.00  124
 25  \w     37.00 165.00   0.50    4.00    --  107.75   0.00  60.00  256
 26  \w     43.00 105.00   0.50    4.00    --  107.75 -77.00-150.00  124
 27  \w     36.00 112.00   0.50    4.00    --  107.75-125.00   0.00  152
 28  \w     43.00 105.00   0.50    4.00    --  107.75 -77.00 120.00  124
 29  \w     43.00 105.00   0.50    4.00    --  107.75 -77.00  60.00  124
 30  \w     43.00 105.00   0.50    4.00    --  107.75 -77.00  30.00  124
 31  \w     36.00 112.00   0.50    4.00    --  107.75-125.00 -30.00  152
 32  \w     36.00 112.00   0.50    4.00    --  107.75-125.00  30.00  152
 33  \w     38.00 108.00   0.50    4.00    --  107.75-104.00  36.62  140
 34  \w     28.00 114.00   0.50    2.00    --   49.96  77.00 -30.00  172
 35  \w     28.00 114.00   0.50    2.00    --   49.96  77.00  60.00  172
 36  \w     28.00 114.00   0.50    2.00    --   49.96  77.00-120.00  172
 37  \w     35.00 121.00   0.50    2.00    --   49.96  57.00 150.00  172
 38  \w     28.00 114.00   0.50    2.00    --   49.96  77.00 -60.00  172
 39  \w     35.00 121.00   0.50    2.00    --   49.96  57.00  60.00  172
 40  \w     28.00  77.00   0.50    2.00    --   49.96  77.00 150.00   98
 41  \w     28.00 114.00   0.50    2.00    --   49.96  77.00-180.00  172
;
_diffrn_measurement_device 'four-circle diffractometer'
_diffrn_measurement_device_type 'XtaLAB Synergy, Dualflex, Pilatus 300K'
_diffrn_measurement_method '\w scans'
_diffrn_orient_matrix_type 'CrysAlisPro convention (1999,Acta A55,543-557)'
_diffrn_orient_matrix_UB_11 0.0297731000
_diffrn_orient_matrix_UB_12 -0.0829158000
_diffrn_orient_matrix_UB_13 0.0729173000
_diffrn_orient_matrix_UB_21 -0.1064070000
_diffrn_orient_matrix_UB_22 0.0044585000
_diffrn_orient_matrix_UB_23 0.0710801000
_diffrn_orient_matrix_UB_31 -0.0874233000
_diffrn_orient_matrix_UB_32 -0.0336062000
_diffrn_orient_matrix_UB_33 -0.1704852000
_diffrn_radiation_monochromator mirror
_diffrn_radiation_probe x-ray
_diffrn_radiation_type 'Cu K\a'
_diffrn_radiation_wavelength 1.54184
_diffrn_reflns_av_R_equivalents 0.0285
_diffrn_reflns_av_unetI/netI 0.0136
_diffrn_reflns_Laue_measured_fraction_full 1.000
_diffrn_reflns_Laue_measured_fraction_max 0.978
_diffrn_reflns_limit_h_max 13
_diffrn_reflns_limit_h_min -14
_diffrn_reflns_limit_k_max 21
_diffrn_reflns_limit_k_min -21
_diffrn_reflns_limit_l_max 9
_diffrn_reflns_limit_l_min -10
_diffrn_reflns_number 30763
_diffrn_reflns_point_group_measured_fraction_full 1.000
_diffrn_reflns_point_group_measured_fraction_max 0.978
_diffrn_reflns_theta_full 67.684
_diffrn_reflns_theta_max 78.839
_diffrn_reflns_theta_min 4.044
_diffrn_source 'micro-focus sealed X-ray tube'
_diffrn_source_type 'PhotonJet (Cu) X-ray Source'
_exptl_absorpt_coefficient_mu 3.399
_exptl_absorpt_correction_T_max 0.931
_exptl_absorpt_correction_T_min 0.828
_exptl_absorpt_correction_type analytical
_exptl_absorpt_process_details
;
CrysAlisPro 1.171.42.60a (Rigaku Oxford Diffraction, 2022)
Analytical numeric absorption correction using a multifaceted crystal
model based on expressions derived by R.C. Clark & J.S. Reid.
(Clark, R. C. & Reid, J. S. (1995). Acta Cryst. A51, 887-897)
Empirical absorption correction using spherical harmonics,
implemented in SCALE3 ABSPACK scaling algorithm.
;
_exptl_crystal_colour colourless
_exptl_crystal_colour_primary colourless
_exptl_crystal_density_diffrn 1.378
_exptl_crystal_description plate
_exptl_crystal_F_000 680
_exptl_crystal_size_max 0.089
_exptl_crystal_size_mid 0.054
_exptl_crystal_size_min 0.028
_refine_diff_density_max 0.313
_refine_diff_density_min -0.180
_refine_diff_density_rms 0.041
_refine_ls_extinction_method none
_refine_ls_goodness_of_fit_ref 1.048
_refine_ls_hydrogen_treatment constr
_refine_ls_matrix_type full
_refine_ls_number_parameters 191
_refine_ls_number_reflns 3280
_refine_ls_number_restraints 0
_refine_ls_restrained_S_all 1.048
_refine_ls_R_factor_all 0.0256
_refine_ls_R_factor_gt 0.0241
_refine_ls_shift/su_max 0.002
_refine_ls_shift/su_mean 0.000
_refine_ls_structure_factor_coef Fsqd
_refine_ls_weighting_details 'w=1/[\s^2^(Fo^2^)+(0.0272P)^2^+0.7410P] where P=(Fo^2^+2Fc^2^)/3'
_refine_ls_weighting_scheme calc
_refine_ls_wR_factor_gt 0.0610
_refine_ls_wR_factor_ref 0.0618
_reflns_Friedel_coverage 0.000
_reflns_number_gt 3100
_reflns_number_total 3280
_reflns_threshold_expression 'I > 2\s(I)'
_cod_data_source_file L2.cif
_cod_data_source_block ads568_pure1
_cod_database_code 1567599
_shelx_shelxl_version_number 2018/3
_chemical_oxdiff_formula 'C16 H20 Cl1 N3 S1'
_shelx_space_group_comment
;
The symmetry employed for this shelxl refinement is uniquely defined
by the following loop, which should always be used as a source of
symmetry information in preference to the above space-group names.
They are only intended as comments.
;
_shelx_estimated_absorpt_t_max 0.911
_shelx_estimated_absorpt_t_min 0.752
_olex2_refinement_description
;
1. Fixed Uiso
 At 1.2 times of:
  All C(H) groups, All C(H,H) groups
 At 1.5 times of:
  All C(H,H,H) groups
2.a Secondary CH2 refined with riding coordinates:
 C19(H19A,H19B), C16(H16A,H16B), C14(H14A,H14B), C20(H20A,H20B), C17(H17A,
 H17B), C13(H13A,H13B)
2.b Aromatic/amide H refined with riding coordinates:
 C2(H2), C11(H11), C5(H5), C3(H3), C6(H6)
2.c Idealised Me refined as rotating group:
 C21(H21A,H21B,H21C)
;
_olex2_submission_special_instructions 'No special instructions were received'
_oxdiff_exptl_absorpt_empirical_details
;
Empirical correction (ABSPACK) includes:
- Absorption correction using spherical harmonics
- Frame scaling
;
_oxdiff_exptl_absorpt_empirical_full_max 1.555
_oxdiff_exptl_absorpt_empirical_full_min 0.711

loop_
_space_group_symop_operation_xyz
'x, y, z'
'-x, y+1/2, -z+1/2'
'-x, -y, -z'
'x, -y-1/2, z-1/2'

loop_
_atom_site_label
_atom_site_type_symbol
_atom_site_fract_x
_atom_site_fract_y
_atom_site_fract_z
_atom_site_U_iso_or_equiv
_atom_site_adp_type
_atom_site_occupancy
_atom_site_site_symmetry_order
_atom_site_calc_flag
_atom_site_refinement_flags_posn
_atom_site_refinement_flags_adp
_atom_site_refinement_flags_occupancy
_atom_site_disorder_assembly
_atom_site_disorder_group
Cl7 Cl 1.35521(2) 0.63465(2) 0.57757(3) 0.01925(8) Uani 1 1 d . . . . .
S10 S 0.61867(3) 0.72391(2) -0.04391(4) 0.01901(8) Uani 1 1 d . . . . .
N12 N 0.52570(8) 0.61824(5) 0.12386(12) 0.01510(19) Uani 1 1 d . . . . .
N15 N 0.31395(8) 0.55226(5) 0.16800(12) 0.01465(19) Uani 1 1 d . . . . .
N8 N 0.73991(8) 0.63457(5) 0.20945(12) 0.01427(19) Uani 1 1 d . . . . .
C7 C 0.82444(10) 0.67628(6) 0.15837(14) 0.0144(2) Uani 1 1 d . . . . .
C9 C 0.62856(10) 0.65300(6) 0.11382(13) 0.0139(2) Uani 1 1 d . . . . .
C2 C 1.16917(10) 0.69700(7) 0.31374(14) 0.0167(2) Uani 1 1 d . . . . .
H2 H 1.230239 0.725195 0.285923 0.020 Uiso 1 1 calc R U . . .
C4 C 0.95552(10) 0.66475(6) 0.25573(14) 0.0141(2) Uani 1 1 d . . . . .
C1 C 1.20171(10) 0.64575(6) 0.45219(14) 0.0155(2) Uani 1 1 d . . . . .
C19 C 0.20740(10) 0.50053(7) 0.12563(14) 0.0164(2) Uani 1 1 d . . . . .
H19A H 0.202451 0.470658 0.020909 0.020 Uiso 1 1 calc R U . . .
H19B H 0.132755 0.532929 0.097404 0.020 Uiso 1 1 calc R U . . .
C11 C 0.77635(10) 0.72645(7) 0.02534(15) 0.0181(2) Uani 1 1 d . . . . .
H11 H 0.823031 0.758479 -0.022857 0.022 Uiso 1 1 calc R U . . .
C16 C 0.43031(10) 0.51020(6) 0.22266(14) 0.0158(2) Uani 1 1 d . . . . .
H16A H 0.433716 0.475711 0.128317 0.019 Uiso 1 1 calc R U . . .
H16B H 0.436143 0.477311 0.323634 0.019 Uiso 1 1 calc R U . . .
C5 C 0.99166(10) 0.61239(7) 0.39331(15) 0.0167(2) Uani 1 1 d . . . . .
H5 H 0.931379 0.582652 0.419542 0.020 Uiso 1 1 calc R U . . .
C14 C 0.30471(10) 0.59921(7) 0.01668(14) 0.0176(2) Uani 1 1 d . . . . .
H14A H 0.225292 0.626860 -0.022275 0.021 Uiso 1 1 calc R U . . .
H14B H 0.307709 0.564827 -0.078039 0.021 Uiso 1 1 calc R U . . .
C3 C 1.04668(10) 0.70653(7) 0.21665(14) 0.0161(2) Uani 1 1 d . . . . .
H3 H 1.024025 0.741788 0.122404 0.019 Uiso 1 1 calc R U . . .
C20 C 0.20754(10) 0.44346(7) 0.26636(15) 0.0176(2) Uani 1 1 d . . . . .
H20A H 0.228691 0.471035 0.378017 0.021 Uiso 1 1 calc R U . . .
H20B H 0.269865 0.402700 0.277229 0.021 Uiso 1 1 calc R U . . .
C17 C 0.53751(10) 0.56651(7) 0.26962(14) 0.0164(2) Uani 1 1 d . . . . .
H17A H 0.539083 0.597616 0.371313 0.020 Uiso 1 1 calc R U . . .
H17B H 0.615184 0.537123 0.299470 0.020 Uiso 1 1 calc R U . . .
C13 C 0.40806(10) 0.65796(7) 0.05695(15) 0.0176(2) Uani 1 1 d . . . . .
H13A H 0.402992 0.686935 -0.048941 0.021 Uiso 1 1 calc R U . . .
H13B H 0.400430 0.695739 0.143281 0.021 Uiso 1 1 calc R U . . .
C6 C 1.11426(11) 0.60297(7) 0.49259(15) 0.0176(2) Uani 1 1 d . . . . .
H6 H 1.137635 0.567686 0.586789 0.021 Uiso 1 1 calc R U . . .
C21 C 0.08149(11) 0.40605(7) 0.22254(16) 0.0202(2) Uani 1 1 d . . . . .
H21A H 0.056889 0.383845 0.106342 0.030 Uiso 1 1 calc R U . . .
H21B H 0.021886 0.445519 0.227227 0.030 Uiso 1 1 calc R U . . .
H21C H 0.084789 0.364781 0.305907 0.030 Uiso 1 1 calc R U . . .

loop_
_atom_site_aniso_label
_atom_site_aniso_U_11
_atom_site_aniso_U_22
_atom_site_aniso_U_33
_atom_site_aniso_U_23
_atom_site_aniso_U_13
_atom_site_aniso_U_12
Cl7 0.01390(13) 0.02039(14) 0.02048(14) 0.00081(10) 0.00194(10) 0.00070(10)
S10 0.01498(14) 0.02066(15) 0.01933(14) 0.00731(11) 0.00317(11) -0.00007(10)
N12 0.0126(4) 0.0156(4) 0.0166(4) 0.0034(4) 0.0042(4) 0.0008(4)
N15 0.0120(4) 0.0152(4) 0.0158(4) 0.0017(4) 0.0035(3) 0.0006(3)
N8 0.0143(5) 0.0144(4) 0.0143(4) -0.0009(3) 0.0051(4) -0.0002(3)
C7 0.0160(5) 0.0137(5) 0.0145(5) -0.0029(4) 0.0067(4) -0.0012(4)
C9 0.0167(5) 0.0121(5) 0.0128(5) -0.0014(4) 0.0049(4) 0.0000(4)
C2 0.0160(5) 0.0157(5) 0.0196(5) -0.0011(4) 0.0078(4) -0.0015(4)
C4 0.0153(5) 0.0137(5) 0.0138(5) -0.0028(4) 0.0055(4) 0.0002(4)
C1 0.0130(5) 0.0157(5) 0.0164(5) -0.0035(4) 0.0031(4) 0.0011(4)
C19 0.0143(5) 0.0184(5) 0.0155(5) -0.0004(4) 0.0038(4) -0.0017(4)
C11 0.0153(5) 0.0203(6) 0.0185(5) 0.0024(4) 0.0055(4) -0.0018(4)
C16 0.0141(5) 0.0145(5) 0.0185(5) 0.0018(4) 0.0052(4) 0.0017(4)
C5 0.0166(5) 0.0164(5) 0.0183(5) -0.0001(4) 0.0075(4) -0.0017(4)
C14 0.0145(5) 0.0196(6) 0.0167(5) 0.0037(4) 0.0025(4) 0.0001(4)
C3 0.0174(5) 0.0149(5) 0.0162(5) 0.0010(4) 0.0061(4) 0.0003(4)
C20 0.0162(5) 0.0176(5) 0.0184(5) 0.0004(4) 0.0054(4) -0.0001(4)
C17 0.0138(5) 0.0177(5) 0.0164(5) 0.0037(4) 0.0037(4) 0.0008(4)
C13 0.0137(5) 0.0170(5) 0.0207(6) 0.0050(4) 0.0040(4) 0.0020(4)
C6 0.0196(6) 0.0168(5) 0.0157(5) 0.0020(4) 0.0052(4) 0.0007(4)
C21 0.0190(6) 0.0217(6) 0.0211(6) -0.0001(5) 0.0085(5) -0.0033(5)

loop_
_atom_type_symbol
_atom_type_description
_atom_type_scat_dispersion_real
_atom_type_scat_dispersion_imag
_atom_type_scat_source
C C 0.0181 0.0091 'International Tables Vol C Tables 4.2.6.8 and 6.1.1.4'
H H 0.0000 0.0000 'International Tables Vol C Tables 4.2.6.8 and 6.1.1.4'
Cl Cl 0.3639 0.7018 'International Tables Vol C Tables 4.2.6.8 and 6.1.1.4'
N N 0.0311 0.0180 'International Tables Vol C Tables 4.2.6.8 and 6.1.1.4'
S S 0.3331 0.5567 'International Tables Vol C Tables 4.2.6.8 and 6.1.1.4'

loop_
_exptl_crystal_face_index_h
_exptl_crystal_face_index_k
_exptl_crystal_face_index_l
_exptl_crystal_face_perp_dist
1 10 2 0.0142
-1 -10 -2 0.0142
-3 5 -3 0.0413
3 -5 3 0.0413
-5 0 5 0.0204
5 0 -5 0.0204
4 5 2 0.0133
-1 -4 -5 0.0208

loop_
_geom_angle_atom_site_label_1
_geom_angle_atom_site_label_2
_geom_angle_atom_site_label_3
_geom_angle
_geom_angle_site_symmetry_1
_geom_angle_site_symmetry_3
_geom_angle_publ_flag
C11 S10 C9 88.72(5) . . ?
C9 N12 C17 118.46(9) . . ?
C9 N12 C13 120.00(9) . . ?
C13 N12 C17 114.17(9) . . ?
C16 N15 C19 113.01(9) . . ?
C14 N15 C19 108.70(8) . . ?
C14 N15 C16 109.18(9) . . ?
C9 N8 C7 110.41(9) . . ?
N8 C7 C4 118.08(10) . . ?
C11 C7 N8 115.65(10) . . ?
C11 C7 C4 126.22(10) . . ?
N12 C9 S10 120.70(8) . . ?
N8 C9 S10 114.69(8) . . ?
N8 C9 N12 124.50(10) . . ?
C1 C2 H2 120.4 . . ?
C3 C2 H2 120.4 . . ?
C3 C2 C1 119.30(10) . . ?
C5 C4 C7 119.94(10) . . ?
C5 C4 C3 118.29(10) . . ?
C3 C4 C7 121.76(10) . . ?
C2 C1 Cl7 119.69(9) . . ?
C6 C1 Cl7 119.11(9) . . ?
C6 C1 C2 121.20(10) . . ?
N15 C19 H19A 108.4 . . ?
N15 C19 H19B 108.4 . . ?
N15 C19 C20 115.32(9) . . ?
H19A C19 H19B 107.5 . . ?
C20 C19 H19A 108.4 . . ?
C20 C19 H19B 108.4 . . ?
S10 C11 H11 124.7 . . ?
C7 C11 S10 110.53(9) . . ?
C7 C11 H11 124.7 . . ?
N15 C16 H16A 109.5 . . ?
N15 C16 H16B 109.5 . . ?
N15 C16 C17 110.82(9) . . ?
H16A C16 H16B 108.1 . . ?
C17 C16 H16A 109.5 . . ?
C17 C16 H16B 109.5 . . ?
C4 C5 H5 119.4 . . ?
C6 C5 C4 121.24(10) . . ?
C6 C5 H5 119.4 . . ?
N15 C14 H14A 109.4 . . ?
N15 C14 H14B 109.4 . . ?
N15 C14 C13 110.99(9) . . ?
H14A C14 H14B 108.0 . . ?
C13 C14 H14A 109.4 . . ?
C13 C14 H14B 109.4 . . ?
C2 C3 C4 120.90(10) . . ?
C2 C3 H3 119.5 . . ?
C4 C3 H3 119.5 . . ?
C19 C20 H20A 109.7 . . ?
C19 C20 H20B 109.7 . . ?
C19 C20 C21 109.83(9) . . ?
H20A C20 H20B 108.2 . . ?
C21 C20 H20A 109.7 . . ?
C21 C20 H20B 109.7 . . ?
N12 C17 C16 109.73(9) . . ?
N12 C17 H17A 109.7 . . ?
N12 C17 H17B 109.7 . . ?
C16 C17 H17A 109.7 . . ?
C16 C17 H17B 109.7 . . ?
H17A C17 H17B 108.2 . . ?
N12 C13 C14 109.97(9) . . ?
N12 C13 H13A 109.7 . . ?
N12 C13 H13B 109.7 . . ?
C14 C13 H13A 109.7 . . ?
C14 C13 H13B 109.7 . . ?
H13A C13 H13B 108.2 . . ?
C1 C6 C5 119.05(10) . . ?
C1 C6 H6 120.5 . . ?
C5 C6 H6 120.5 . . ?
C20 C21 H21A 109.5 . . ?
C20 C21 H21B 109.5 . . ?
C20 C21 H21C 109.5 . . ?
H21A C21 H21B 109.5 . . ?
H21A C21 H21C 109.5 . . ?
H21B C21 H21C 109.5 . . ?

loop_
_geom_bond_atom_site_label_1
_geom_bond_atom_site_label_2
_geom_bond_distance
_geom_bond_site_symmetry_2
_geom_bond_publ_flag
Cl7 C1 1.7424(11) . ?
S10 C9 1.7585(11) . ?
S10 C11 1.7252(12) . ?
N12 C9 1.3643(14) . ?
N12 C17 1.4643(14) . ?
N12 C13 1.4589(14) . ?
N15 C19 1.4674(14) . ?
N15 C16 1.4634(14) . ?
N15 C14 1.4598(14) . ?
N8 C7 1.3925(14) . ?
N8 C9 1.3055(14) . ?
C7 C4 1.4746(15) . ?
C7 C11 1.3582(16) . ?
C2 H2 0.9500 . ?
C2 C1 1.3896(16) . ?
C2 C3 1.3859(16) . ?
C4 C5 1.3970(16) . ?
C4 C3 1.4055(16) . ?
C1 C6 1.3842(16) . ?
C19 H19A 0.9900 . ?
C19 H19B 0.9900 . ?
C19 C20 1.5200(15) . ?
C11 H11 0.9500 . ?
C16 H16A 0.9900 . ?
C16 H16B 0.9900 . ?
C16 C17 1.5208(15) . ?
C5 H5 0.9500 . ?
C5 C6 1.3910(16) . ?
C14 H14A 0.9900 . ?
C14 H14B 0.9900 . ?
C14 C13 1.5176(16) . ?
C3 H3 0.9500 . ?
C20 H20A 0.9900 . ?
C20 H20B 0.9900 . ?
C20 C21 1.5269(16) . ?
C17 H17A 0.9900 . ?
C17 H17B 0.9900 . ?
C13 H13A 0.9900 . ?
C13 H13B 0.9900 . ?
C6 H6 0.9500 . ?
C21 H21A 0.9800 . ?
C21 H21B 0.9800 . ?
C21 H21C 0.9800 . ?

loop_
_geom_torsion_atom_site_label_1
_geom_torsion_atom_site_label_2
_geom_torsion_atom_site_label_3
_geom_torsion_atom_site_label_4
_geom_torsion
_geom_torsion_site_symmetry_1
_geom_torsion_site_symmetry_2
_geom_torsion_site_symmetry_3
_geom_torsion_site_symmetry_4
_geom_torsion_publ_flag
Cl7 C1 C6 C5 179.45(9) . . . . ?
N15 C19 C20 C21 167.79(9) . . . . ?
N15 C16 C17 N12 -55.98(12) . . . . ?
N15 C14 C13 N12 55.89(12) . . . . ?
N8 C7 C4 C5 0.85(15) . . . . ?
N8 C7 C4 C3 -177.72(10) . . . . ?
N8 C7 C11 S10 0.10(13) . . . . ?
C7 N8 C9 S10 -0.93(12) . . . . ?
C7 N8 C9 N12 175.21(10) . . . . ?
C7 C4 C5 C6 -176.95(10) . . . . ?
C7 C4 C3 C2 177.58(10) . . . . ?
C9 S10 C11 C7 -0.50(9) . . . . ?
C9 N12 C17 C16 -157.03(10) . . . . ?
C9 N12 C13 C14 157.60(10) . . . . ?
C9 N8 C7 C4 178.17(9) . . . . ?
C9 N8 C7 C11 0.54(14) . . . . ?
C2 C1 C6 C5 -0.69(17) . . . . ?
C4 C7 C11 S10 -177.30(9) . . . . ?
C4 C5 C6 C1 -0.84(17) . . . . ?
C1 C2 C3 C4 -0.45(17) . . . . ?
C19 N15 C16 C17 -178.44(9) . . . . ?
C19 N15 C14 C13 175.96(9) . . . . ?
C11 S10 C9 N12 -175.45(10) . . . . ?
C11 S10 C9 N8 0.86(9) . . . . ?
C11 C7 C4 C5 178.20(11) . . . . ?
C11 C7 C4 C3 -0.37(18) . . . . ?
C16 N15 C19 C20 54.54(13) . . . . ?
C16 N15 C14 C13 -60.35(12) . . . . ?
C5 C4 C3 C2 -1.02(16) . . . . ?
C14 N15 C19 C20 175.92(9) . . . . ?
C14 N15 C16 C17 60.46(11) . . . . ?
C3 C2 C1 Cl7 -178.82(9) . . . . ?
C3 C2 C1 C6 1.32(17) . . . . ?
C3 C4 C5 C6 1.67(16) . . . . ?
C17 N12 C9 S10 -172.87(8) . . . . ?
C17 N12 C9 N8 11.20(16) . . . . ?
C17 N12 C13 C14 -52.82(13) . . . . ?
C13 N12 C9 S10 -24.57(14) . . . . ?
C13 N12 C9 N8 159.50(11) . . . . ?
C13 N12 C17 C16 52.90(12) . . . . ?

loop_
_exptl_oxdiff_crystal_face_indexfrac_h
_exptl_oxdiff_crystal_face_indexfrac_k
_exptl_oxdiff_crystal_face_indexfrac_l
_exptl_oxdiff_crystal_face_x
_exptl_oxdiff_crystal_face_y
_exptl_oxdiff_crystal_face_z
0.5713 9.6841 2.3383 -0.6154 0.1486 -0.7740
-0.5713 -9.6841 -2.3383 0.6154 -0.1486 0.7740
-3.4662 4.9514 -3.0390 -0.7353 0.1749 0.6547
3.4662 -4.9514 3.0390 0.7353 -0.1749 -0.6547
-4.7472 0.2352 5.0583 0.2080 0.8657 -0.4553
4.7472 -0.2352 -5.0583 -0.2080 -0.8657 0.4553
4.4278 4.5308 2.4615 -0.0644 -0.2760 -0.9590
-0.8552 -3.5593 -4.5324 -0.0608 -0.2470 0.9671
